data_4064589
loop_
_publ_author_name
'Yu, Wei-Bin'
'Han, Ying-Feng'
'Lin, Yue-Jian'
'Jin, Guo-Xin'

_publ_section_title
;
 Rational Design of Half-Sandwich Iridium Metallamacrocycles Assembled by
 C--H Activation
;
_journal_issue 11
_journal_name_full Organometallics
_journal_page_first 3090
_journal_paper_doi 10.1021/om200189j
_journal_volume 30
_journal_year 2011
_chemical_formula_sum 'C85 H121 F3 Ir4 N8 O21 S'
_chemical_formula_weight 2448.76
_chemical_name_systematic
; 
 ? 
;
_space_group_IT_number 14
_symmetry_cell_setting monoclinic
_symmetry_space_group_name_Hall '-P 2yn'
_symmetry_space_group_name_H-M 'P 1 21/n 1'
_atom_sites_solution_hydrogens geom
_atom_sites_solution_primary direct
_atom_sites_solution_secondary difmap
_audit_creation_method SHELXL-97
_cell_angle_alpha 90.00
_cell_angle_beta 109.407(2)
_cell_angle_gamma 90.00
_cell_formula_units_Z 4
_cell_length_a 23.670(3)
_cell_length_b 17.8123(19)
_cell_length_c 24.342(3)
_cell_measurement_reflns_used 8791
_cell_measurement_temperature 173(2)
_cell_measurement_theta_max 27.55
_cell_measurement_theta_min 2.29
_cell_volume 9680(2)
_computing_cell_refinement 'Bruker SAINT'
_computing_data_collection 'Bruker APEX2'
_computing_data_reduction 'Bruker SAINT'
_computing_molecular_graphics 'Bruker SHELXTL'
_computing_publication_material 'Bruker SHELXTL'
_computing_structure_refinement 'SHELXL-97 (Sheldrick, 1997)'
_computing_structure_solution 'SHELXS-97 (Sheldrick, 1990)'
_diffrn_ambient_temperature 173(2)
_diffrn_measured_fraction_theta_full 0.995
_diffrn_measured_fraction_theta_max 0.995
_diffrn_measurement_device_type 'Bruker APEX-II CCD'
_diffrn_measurement_method '\f and \w scans'
_diffrn_radiation_monochromator graphite
_diffrn_radiation_source 'fine-focus sealed tube'
_diffrn_radiation_type MoK\a
_diffrn_radiation_wavelength 0.71073
_diffrn_reflns_av_R_equivalents 0.0869
_diffrn_reflns_av_sigmaI/netI 0.1021
_diffrn_reflns_limit_h_max 16
_diffrn_reflns_limit_h_min -28
_diffrn_reflns_limit_k_max 21
_diffrn_reflns_limit_k_min -21
_diffrn_reflns_limit_l_max 28
_diffrn_reflns_limit_l_min -28
_diffrn_reflns_number 56977
_diffrn_reflns_theta_full 25.01
_diffrn_reflns_theta_max 25.01
_diffrn_reflns_theta_min 1.04
_diffrn_standards_decay_% 5.88
_exptl_absorpt_coefficient_mu 5.578
_exptl_absorpt_correction_T_max 0.6639
_exptl_absorpt_correction_T_min 0.4507
_exptl_absorpt_correction_type multi-scan
_exptl_absorpt_process_details sadabs
_exptl_crystal_colour red
_exptl_crystal_density_diffrn 1.680
_exptl_crystal_density_method 'not measured'
_exptl_crystal_description rhomboid
_exptl_crystal_F_000 4824
_exptl_crystal_size_max 0.17
_exptl_crystal_size_mid 0.10
_exptl_crystal_size_min 0.08
_platon_squeeze_details ' '
_refine_diff_density_max 1.789
_refine_diff_density_min -2.054
_refine_diff_density_rms 0.218
_refine_ls_extinction_method none
_refine_ls_goodness_of_fit_ref 1.005
_refine_ls_hydrogen_treatment constr
_refine_ls_matrix_type full
_refine_ls_number_parameters 1056
_refine_ls_number_reflns 16977
_refine_ls_number_restraints 41
_refine_ls_restrained_S_all 1.006
_refine_ls_R_factor_all 0.1067
_refine_ls_R_factor_gt 0.0617
_refine_ls_shift/su_max 0.002
_refine_ls_shift/su_mean 0.000
_refine_ls_structure_factor_coef Fsqd
_refine_ls_weighting_details 'calc w=1/[\s^2^(Fo^2^)+(0.0939P)^2^+0.0000P] where P=(Fo^2^+2Fc^2^)/3'
_refine_ls_weighting_scheme calc
_refine_ls_wR_factor_gt 0.1601
_refine_ls_wR_factor_ref 0.1778
_reflns_number_gt 10316
_reflns_number_total 16977
_reflns_threshold_expression >2sigma(I)
_cod_data_source_file om200189j_si_001.cif
_cod_data_source_block complex_3a
_cod_depositor_comments
;
The following automatic conversions were performed:

'_symmetry_cell_setting' value 'Monoclinic' changed to 'monoclinic'
according to /home/saulius/struct/CIF-dictionaries/cif_core.dic
dictionary named 'cif_core.dic' version 2.4.1 from 2010-06-29.

Automatic conversion script
Id: cif_fix_values 1715 2011-07-08 13:25:40Z adriana 
;
_cod_original_cell_volume 9680.1(18)
_cod_original_sg_symbol_H-M P2(1)/n
_cod_database_code 4064589

loop_
_symmetry_equiv_pos_as_xyz
'x, y, z'
'-x+1/2, y+1/2, -z+1/2'
'-x, -y, -z'
'x-1/2, -y-1/2, z-1/2'

loop_
_atom_site_label
_atom_site_type_symbol
_atom_site_fract_x
_atom_site_fract_y
_atom_site_fract_z
_atom_site_U_iso_or_equiv
_atom_site_adp_type
_atom_site_occupancy
_atom_site_symmetry_multiplicity
_atom_site_calc_flag
_atom_site_refinement_flags
_atom_site_disorder_assembly
_atom_site_disorder_group
Ir1 Ir 0.07011(2) 0.23677(3) 0.72349(2) 0.02930(15) Uani 1 1 d . . .
Ir2 Ir -0.00441(2) -0.02050(3) 0.86241(2) 0.03041(15) Uani 1 1 d . . .
Ir3 Ir 0.36319(2) 0.23020(3) 0.91578(2) 0.02925(15) Uani 1 1 d . . .
Ir4 Ir 0.28119(2) -0.00734(3) 1.06663(2) 0.03328(15) Uani 1 1 d . . .
N1 N 0.0526(6) 0.0574(6) 0.7656(6) 0.051(4) Uani 1 1 d . . .
H1A H 0.0712 0.0716 0.7416 0.062 Uiso 1 1 calc R . .
H1B H 0.0482 0.0093 0.7715 0.062 Uiso 1 1 calc R . .
N2 N 0.3353(5) 0.0564(6) 0.9605(5) 0.042(3) Uani 1 1 d . . .
H2A H 0.3480 0.0669 0.9313 0.050 Uiso 1 1 calc R . .
H2B H 0.3289 0.0095 0.9681 0.050 Uiso 1 1 calc R . .
N3 N 0.1557(5) 0.2336(6) 0.7858(4) 0.031(2) Uani 1 1 d . . .
N4 N 0.2744(4) 0.2287(5) 0.8637(4) 0.028(2) Uani 1 1 d . . .
N5 N 0.0817(4) -0.0062(5) 0.9223(4) 0.026(2) Uani 1 1 d . . .
N6 N 0.1963(4) -0.0007(5) 1.0041(4) 0.026(2) Uani 1 1 d . . .
O1 O 0.0619(4) 0.3309(5) 0.7721(5) 0.044(2) Uani 1 1 d . . .
O2 O 0.0226(9) 0.3695(7) 0.8378(8) 0.126(7) Uani 1 1 d . . .
O3 O -0.0315(4) 0.0419(5) 0.9215(4) 0.044(2) Uani 1 1 d . . .
O4 O -0.0552(5) 0.1543(6) 0.9443(5) 0.058(3) Uani 1 1 d . . .
O5 O 0.3396(4) 0.3295(5) 0.9493(4) 0.037(2) Uani 1 1 d . . .
O6 O 0.3164(5) 0.3800(5) 1.0213(4) 0.051(3) Uani 1 1 d . . .
O7 O 0.2470(4) 0.0648(5) 1.1162(4) 0.039(2) Uani 1 1 d . . .
O8 O 0.2494(5) 0.1841(6) 1.1473(5) 0.066(3) Uani 1 1 d . . .
C1 C 0.0303(6) 0.1102(6) 0.7940(5) 0.029(3) Uani 1 1 d . . .
C2 C 0.0379(5) 0.1870(6) 0.7839(5) 0.026(3) Uani 1 1 d . . .
C3 C 0.0199(6) 0.2386(7) 0.8177(6) 0.037(3) Uani 1 1 d . . .
C4 C -0.0054(6) 0.2175(7) 0.8588(6) 0.040(4) Uani 1 1 d . . .
H4 H -0.0175 0.2545 0.8808 0.048 Uiso 1 1 calc R . .
C5 C -0.0131(6) 0.1421(8) 0.8675(5) 0.034(3) Uani 1 1 d . . .
C6 C 0.0055(6) 0.0879(7) 0.8368(6) 0.036(3) Uani 1 1 d . . .
C7 C 0.0363(8) 0.3190(8) 0.8093(8) 0.055(4) Uani 1 1 d . . .
C8 C -0.0354(6) 0.1157(7) 0.9134(6) 0.034(3) Uani 1 1 d . . .
C9 C 0.3254(5) 0.1142(7) 0.9949(6) 0.030(3) Uani 1 1 d . . .
C10 C 0.3358(6) 0.1871(7) 0.9824(6) 0.034(3) Uani 1 1 d . . .
C11 C 0.3221(5) 0.2458(6) 1.0146(5) 0.022(3) Uani 1 1 d . . .
C12 C 0.2984(6) 0.2307(8) 1.0595(7) 0.043(4) Uani 1 1 d . . .
H12 H 0.2894 0.2701 1.0816 0.051 Uiso 1 1 calc R . .
C13 C 0.2887(6) 0.1552(7) 1.0703(5) 0.030(3) Uani 1 1 d . . .
C14 C 0.3028(6) 0.0945(7) 1.0386(5) 0.029(3) Uani 1 1 d . . .
C15 C 0.3273(5) 0.3238(8) 0.9948(6) 0.034(3) Uani 1 1 d . . .
C16 C 0.2608(6) 0.1363(8) 1.1140(6) 0.037(3) Uani 1 1 d . . .
C17 C 0.1887(5) 0.2921(7) 0.7964(5) 0.033(3) Uani 1 1 d . . .
H17 H 0.1730 0.3373 0.7764 0.040 Uiso 1 1 calc R . .
C18 C 0.2480(6) 0.2922(7) 0.8368(5) 0.033(3) Uani 1 1 d . . .
H18 H 0.2696 0.3381 0.8452 0.039 Uiso 1 1 calc R . .
C19 C 0.2409(5) 0.1661(7) 0.8525(5) 0.032(3) Uani 1 1 d . . .
H19 H 0.2566 0.1204 0.8716 0.039 Uiso 1 1 calc R . .
C20 C 0.1804(6) 0.1687(7) 0.8110(6) 0.039(4) Uani 1 1 d . . .
H20 H 0.1578 0.1236 0.8014 0.047 Uiso 1 1 calc R . .
C21 C 0.0928(6) -0.0170(6) 0.9795(6) 0.029(3) Uani 1 1 d . . .
H21 H 0.0597 -0.0257 0.9926 0.035 Uiso 1 1 calc R . .
C22 C 0.1489(5) -0.0160(6) 1.0199(6) 0.032(3) Uani 1 1 d . . .
H22 H 0.1541 -0.0263 1.0596 0.038 Uiso 1 1 calc R . .
C23 C 0.1864(6) 0.0124(7) 0.9477(5) 0.032(3) Uani 1 1 d . . .
H23 H 0.2192 0.0249 0.9352 0.038 Uiso 1 1 calc R . .
C24 C 0.1291(6) 0.0081(7) 0.9067(6) 0.037(3) Uani 1 1 d . . .
H24 H 0.1240 0.0157 0.8667 0.044 Uiso 1 1 calc R . .
C25 C 0.0053(6) 0.1941(8) 0.6462(5) 0.036(3) Uani 1 1 d . . .
C26 C 0.0043(6) 0.2772(7) 0.6450(6) 0.038(3) Uani 1 1 d . . .
C27 C 0.0619(5) 0.3012(7) 0.6436(5) 0.031(3) Uani 1 1 d . . .
C28 C 0.0977(7) 0.2367(8) 0.6454(6) 0.045(4) Uani 1 1 d . . .
C29 C 0.0648(6) 0.1712(7) 0.6488(6) 0.036(3) Uani 1 1 d . . .
C30 C -0.0491(6) 0.1456(7) 0.6402(6) 0.043(4) Uani 1 1 d . . .
H30A H -0.0855 0.1760 0.6252 0.064 Uiso 1 1 calc R . .
H30B H -0.0463 0.1251 0.6784 0.064 Uiso 1 1 calc R . .
H30C H -0.0506 0.1043 0.6132 0.064 Uiso 1 1 calc R . .
C31 C -0.0481(7) 0.3237(8) 0.6431(6) 0.049(4) Uani 1 1 d . . .
H31A H -0.0366 0.3768 0.6468 0.074 Uiso 1 1 calc R . .
H31B H -0.0621 0.3094 0.6753 0.074 Uiso 1 1 calc R . .
H31C H -0.0803 0.3156 0.6060 0.074 Uiso 1 1 calc R . .
C32 C 0.0791(7) 0.3824(8) 0.6415(6) 0.052(4) Uani 1 1 d . . .
H32A H 0.1218 0.3858 0.6465 0.078 Uiso 1 1 calc R . .
H32B H 0.0710 0.4102 0.6728 0.078 Uiso 1 1 calc R . .
H32C H 0.0556 0.4040 0.6038 0.078 Uiso 1 1 calc R . .
C33 C 0.1623(5) 0.2363(9) 0.6441(7) 0.056(5) Uani 1 1 d . . .
H33A H 0.1871 0.2698 0.6745 0.085 Uiso 1 1 calc R . .
H33B H 0.1624 0.2536 0.6060 0.085 Uiso 1 1 calc R . .
H33C H 0.1784 0.1852 0.6511 0.085 Uiso 1 1 calc R . .
C34 C 0.0818(8) 0.0894(9) 0.6384(7) 0.057(4) Uani 1 1 d . . .
H34A H 0.0695 0.0796 0.5965 0.086 Uiso 1 1 calc R . .
H34B H 0.0613 0.0542 0.6564 0.086 Uiso 1 1 calc R . .
H34C H 0.1252 0.0827 0.6558 0.086 Uiso 1 1 calc R . .
C35 C -0.0563(6) -0.1212(7) 0.8708(6) 0.035(3) Uani 1 1 d . . .
C36 C -0.0884(6) -0.0727(8) 0.8191(7) 0.044(4) Uani 1 1 d . . .
C37 C -0.0545(6) -0.0757(7) 0.7807(5) 0.036(3) Uani 1 1 d . . .
C38 C -0.0001(6) -0.1175(8) 0.8102(7) 0.044(4) Uani 1 1 d . . .
C39 C -0.0041(6) -0.1482(6) 0.8632(6) 0.034(3) Uani 1 1 d . . .
C40 C -0.0786(6) -0.1354(8) 0.9202(6) 0.043(4) Uani 1 1 d . . .
H40A H -0.0961 -0.1858 0.9165 0.064 Uiso 1 1 calc R . .
H40B H -0.1093 -0.0981 0.9196 0.064 Uiso 1 1 calc R . .
H40C H -0.0453 -0.1316 0.9570 0.064 Uiso 1 1 calc R . .
C41 C -0.1481(6) -0.0340(8) 0.8080(7) 0.054(4) Uani 1 1 d . . .
H41A H -0.1494 0.0119 0.7855 0.081 Uiso 1 1 calc R . .
H41B H -0.1530 -0.0212 0.8453 0.081 Uiso 1 1 calc R . .
H41C H -0.1805 -0.0677 0.7861 0.081 Uiso 1 1 calc R . .
C42 C -0.0741(7) -0.0421(9) 0.7216(7) 0.059(5) Uani 1 1 d . . .
H42A H -0.0984 -0.0785 0.6934 0.089 Uiso 1 1 calc R . .
H42B H -0.0389 -0.0284 0.7111 0.089 Uiso 1 1 calc R . .
H42C H -0.0981 0.0029 0.7212 0.089 Uiso 1 1 calc R . .
C43 C 0.0447(7) -0.1405(8) 0.7813(7) 0.045(4) Uani 1 1 d . . .
H43A H 0.0850 -0.1407 0.8103 0.068 Uiso 1 1 calc R . .
H43B H 0.0432 -0.1048 0.7502 0.068 Uiso 1 1 calc R . .
H43C H 0.0349 -0.1909 0.7648 0.068 Uiso 1 1 calc R . .
C44 C 0.0438(8) -0.1945(9) 0.9072(8) 0.068(5) Uani 1 1 d . . .
H44A H 0.0398 -0.1889 0.9458 0.102 Uiso 1 1 calc R . .
H44B H 0.0835 -0.1771 0.9085 0.102 Uiso 1 1 calc R . .
H44C H 0.0390 -0.2475 0.8957 0.102 Uiso 1 1 calc R . .
C45 C 0.4569(5) 0.2551(8) 0.9403(6) 0.034(3) Uani 1 1 d . . .
C46 C 0.4501(6) 0.1769(8) 0.9366(6) 0.035(3) Uani 1 1 d . . .
C47 C 0.4142(6) 0.1566(8) 0.8781(6) 0.037(3) Uani 1 1 d . . .
C48 C 0.4027(6) 0.2263(8) 0.8458(6) 0.039(3) Uani 1 1 d . . .
C49 C 0.4277(6) 0.2870(8) 0.8797(6) 0.039(3) Uani 1 1 d . . .
C50 C 0.4916(7) 0.3006(10) 0.9916(8) 0.066(5) Uani 1 1 d . . .
H50A H 0.4895 0.2770 1.0273 0.100 Uiso 1 1 calc R . .
H50B H 0.4747 0.3513 0.9881 0.100 Uiso 1 1 calc R . .
H50C H 0.5335 0.3035 0.9933 0.100 Uiso 1 1 calc R . .
C51 C 0.4793(6) 0.1274(10) 0.9872(6) 0.055(4) Uani 1 1 d . . .
H51A H 0.4719 0.1471 1.0218 0.083 Uiso 1 1 calc R . .
H51B H 0.5225 0.1259 0.9942 0.083 Uiso 1 1 calc R . .
H51C H 0.4627 0.0766 0.9789 0.083 Uiso 1 1 calc R . .
C52 C 0.4008(7) 0.0778(8) 0.8530(6) 0.045(4) Uani 1 1 d . . .
H52A H 0.4287 0.0650 0.8325 0.068 Uiso 1 1 calc R . .
H52B H 0.3596 0.0759 0.8257 0.068 Uiso 1 1 calc R . .
H52C H 0.4053 0.0419 0.8847 0.068 Uiso 1 1 calc R . .
C53 C 0.3688(7) 0.2280(8) 0.7816(5) 0.046(4) Uani 1 1 d . . .
H53A H 0.3467 0.2754 0.7716 0.069 Uiso 1 1 calc R . .
H53B H 0.3405 0.1860 0.7714 0.069 Uiso 1 1 calc R . .
H53C H 0.3969 0.2238 0.7600 0.069 Uiso 1 1 calc R . .
C54 C 0.4260(7) 0.3665(9) 0.8640(6) 0.054(4) Uani 1 1 d . . .
H54A H 0.4646 0.3809 0.8603 0.082 Uiso 1 1 calc R . .
H54B H 0.4184 0.3969 0.8943 0.082 Uiso 1 1 calc R . .
H54C H 0.3940 0.3748 0.8268 0.082 Uiso 1 1 calc R . .
C55 C 0.3468(7) -0.0586(8) 1.1395(6) 0.047(4) Uani 1 1 d . . .
C56 C 0.2919(9) -0.1038(10) 1.1254(9) 0.069(6) Uani 1 1 d . . .
C57 C 0.2777(8) -0.1350(8) 1.0698(8) 0.055(4) Uani 1 1 d . . .
C58 C 0.3250(7) -0.1047(8) 1.0464(6) 0.045(4) Uani 1 1 d . . .
C59 C 0.3684(6) -0.0626(7) 1.0922(6) 0.037(3) Uani 1 1 d . . .
C60 C 0.3781(9) -0.0148(10) 1.1971(7) 0.075(6) Uani 1 1 d . . .
H60A H 0.4210 -0.0106 1.2032 0.112 Uiso 1 1 calc R . .
H60B H 0.3722 -0.0418 1.2299 0.112 Uiso 1 1 calc R . .
H60C H 0.3606 0.0355 1.1944 0.112 Uiso 1 1 calc R . .
C61 C 0.2544(9) -0.1173(12) 1.1633(11) 0.113(10) Uani 1 1 d . . .
H61A H 0.2137 -0.1313 1.1389 0.170 Uiso 1 1 calc R . .
H61B H 0.2529 -0.0715 1.1850 0.170 Uiso 1 1 calc R . .
H61C H 0.2719 -0.1581 1.1907 0.170 Uiso 1 1 calc R . .
C62 C 0.2269(8) -0.1832(9) 1.0389(10) 0.090(7) Uani 1 1 d . . .
H62A H 0.2015 -0.1907 1.0630 0.135 Uiso 1 1 calc R . .
H62B H 0.2418 -0.2319 1.0308 0.135 Uiso 1 1 calc R . .
H62C H 0.2035 -0.1593 1.0021 0.135 Uiso 1 1 calc R . .
C63 C 0.3320(8) -0.1350(9) 0.9906(7) 0.065(5) Uani 1 1 d . . .
H63A H 0.3607 -0.1039 0.9797 0.097 Uiso 1 1 calc R . .
H63B H 0.2931 -0.1337 0.9594 0.097 Uiso 1 1 calc R . .
H63C H 0.3466 -0.1868 0.9969 0.097 Uiso 1 1 calc R . .
C64 C 0.4242(6) -0.0344(9) 1.0905(6) 0.049(4) Uani 1 1 d . . .
H64A H 0.4475 -0.0144 1.1288 0.074 Uiso 1 1 calc R . .
H64B H 0.4168 0.0057 1.0613 0.074 Uiso 1 1 calc R . .
H64C H 0.4466 -0.0750 1.0800 0.074 Uiso 1 1 calc R . .
C66 C 0.0227(9) 0.3317(9) 0.2328(13) 0.130(12) Uani 1 1 d G . .
C67 C 0.0615(12) 0.3131(11) 0.2030(9) 0.150(13) Uani 1 1 d G . .
H67 H 0.0534 0.3297 0.1640 0.181 Uiso 1 1 calc R . .
C68 C 0.1121(10) 0.2705(11) 0.2300(11) 0.123(10) Uani 1 1 d GDU . .
C69 C 0.1239(8) 0.2464(9) 0.2869(11) 0.137(12) Uani 1 1 d GD . .
H69 H 0.1586 0.2172 0.3054 0.164 Uiso 1 1 calc R . .
C70 C 0.0851(11) 0.2650(10) 0.3167(9) 0.099(8) Uani 1 1 d GDU . .
C71 C 0.0346(10) 0.3076(11) 0.2896(12) 0.177(18) Uani 1 1 d G . .
H71 H 0.0080 0.3203 0.3101 0.212 Uiso 1 1 calc R . .
C72 C 0.1518(11) 0.2574(16) 0.1937(10) 0.128(10) Uani 1 1 d DU . .
C73 C 0.0976(14) 0.2369(19) 0.3764(11) 0.148(15) Uani 1 1 d D . .
O12 O 0.1906(9) 0.2107(8) 0.2147(10) 0.135(7) Uani 1 1 d D . .
O13 O 0.1394(12) 0.2941(11) 0.1437(11) 0.189(10) Uani 1 1 d D . .
O14 O 0.1417(10) 0.1940(12) 0.3979(12) 0.168(10) Uani 1 1 d . . .
O15 O 0.0680(12) 0.2559(19) 0.4065(12) 0.233(15) Uani 1 1 d . . .
N7 N -0.0304(16) 0.3747(15) 0.2045(18) 0.28(2) Uani 1 1 d . . .
H7A H -0.0384 0.3894 0.1682 0.331 Uiso 1 1 calc R . .
H7B H -0.0550 0.3864 0.2235 0.331 Uiso 1 1 calc R . .
C74 C 0.872(2) 0.350(3) 0.794(2) 0.26(2) Uiso 1 1 d . . .
H74A H 0.8662 0.3377 0.7536 0.396 Uiso 1 1 calc R . .
H74B H 0.8905 0.3079 0.8193 0.396 Uiso 1 1 calc R . .
H74C H 0.8983 0.3944 0.8056 0.396 Uiso 1 1 calc R . .
C75 C 0.812(2) 0.368(3) 0.8010(18) 0.26(2) Uiso 1 1 d D . .
H75A H 0.7933 0.4103 0.7745 0.311 Uiso 1 1 calc R . .
H75B H 0.7854 0.3240 0.7880 0.311 Uiso 1 1 calc R . .
C76 C 0.756(2) 0.388(6) 0.865(2) 0.57(7) Uiso 1 1 d D . .
H76A H 0.7386 0.3371 0.8606 0.683 Uiso 1 1 calc R . .
H76B H 0.7278 0.4211 0.8348 0.683 Uiso 1 1 calc R . .
C77 C 0.766(2) 0.419(3) 0.9252(19) 0.26(2) Uiso 1 1 d D . .
H77A H 0.7276 0.4207 0.9326 0.385 Uiso 1 1 calc R . .
H77B H 0.7826 0.4697 0.9282 0.385 Uiso 1 1 calc R . .
H77C H 0.7938 0.3863 0.9539 0.385 Uiso 1 1 calc R . .
O16 O 0.813(3) 0.388(3) 0.858(2) 0.44(3) Uiso 1 1 d D . .
C78 C 0.099(3) 0.389(3) 1.011(4) 0.69(10) Uiso 1 1 d D . .
H78A H 0.0903 0.4409 0.9963 0.829 Uiso 1 1 calc R . .
H78B H 0.1286 0.3920 1.0505 0.829 Uiso 1 1 calc R . .
C79 C 0.043(2) 0.357(3) 1.016(2) 0.32(3) Uiso 1 1 d D . .
H79A H 0.0300 0.3874 1.0433 0.474 Uiso 1 1 calc R . .
H79B H 0.0499 0.3052 1.0305 0.474 Uiso 1 1 calc R . .
H79C H 0.0112 0.3571 0.9777 0.474 Uiso 1 1 calc R . .
C80 C 0.178(2) 0.405(4) 0.977(2) 0.64(9) Uiso 1 1 d D . .
H80A H 0.2165 0.3782 0.9896 0.766 Uiso 1 1 calc R . .
H80B H 0.1795 0.4442 1.0064 0.766 Uiso 1 1 calc R . .
C81 C 0.1705(18) 0.443(2) 0.9199(17) 0.210(17) Uiso 1 1 d D . .
H81A H 0.1941 0.4164 0.8998 0.315 Uiso 1 1 calc R . .
H81B H 0.1844 0.4952 0.9270 0.315 Uiso 1 1 calc R . .
H81C H 0.1281 0.4425 0.8957 0.315 Uiso 1 1 calc R . .
C82 C 0.150(5) 0.281(2) 1.0038(19) 0.65(9) Uiso 1 1 d D . .
H82A H 0.1251 0.2688 1.0286 0.778 Uiso 1 1 calc R . .
H82B H 0.1920 0.2847 1.0291 0.778 Uiso 1 1 calc R . .
C83 C 0.1426(12) 0.2214(14) 0.9590(11) 0.122(9) Uiso 1 1 d D . .
H83A H 0.1473 0.2435 0.9239 0.183 Uiso 1 1 calc R . .
H83B H 0.1028 0.1988 0.9493 0.183 Uiso 1 1 calc R . .
H83C H 0.1733 0.1827 0.9745 0.183 Uiso 1 1 calc R . .
N8 N 0.1300(15) 0.3527(18) 0.9742(12) 0.190(12) Uani 1 1 d DU . .
O9 O 0.2325(5) 0.8767(6) 0.7811(5) 0.075(3) Uani 0.469(18) 1 d P A 1
O10 O 0.2686(6) 0.9746(7) 0.8418(5) 0.090(4) Uani 0.469(18) 1 d P A 1
O11 O 0.1716(6) 0.9751(8) 0.7804(6) 0.097(4) Uani 0.469(18) 1 d P A 1
F1 F 0.2114(5) 0.9736(6) 0.6765(5) 0.080(3) Uani 0.469(18) 1 d P A 1
F2 F 0.2478(5) 1.0730(5) 0.7379(5) 0.069(3) Uani 0.469(18) 1 d P A 1
F3 F 0.3090(5) 0.9737(6) 0.7392(5) 0.071(3) Uani 0.469(18) 1 d P A 1
S1 S 0.2275(3) 0.9564(4) 0.7886(3) 0.053(3) Uani 0.469(18) 1 d P A 1
C65 C 0.2512(3) 0.9947(4) 0.7298(3) 0.060(3) Uani 0.469(18) 1 d P A 1
F1' F 0.2325(5) 0.8767(6) 0.7811(5) 0.075(3) Uani 0.531(18) 1 d P A 2
F2' F 0.2686(6) 0.9746(7) 0.8418(5) 0.090(4) Uani 0.531(18) 1 d P A 2
F3' F 0.1716(6) 0.9751(8) 0.7804(6) 0.097(4) Uani 0.531(18) 1 d P A 2
O9' O 0.2114(5) 0.9736(6) 0.6765(5) 0.080(3) Uani 0.531(18) 1 d P A 2
O10' O 0.2478(5) 1.0730(5) 0.7379(5) 0.069(3) Uani 0.531(18) 1 d P A 2
O11' O 0.3090(5) 0.9737(6) 0.7392(5) 0.071(3) Uani 0.531(18) 1 d P A 2
C65' C 0.2275(3) 0.9564(4) 0.7886(3) 0.053(3) Uani 0.531(18) 1 d P A 2
S1' S 0.2512(3) 0.9947(4) 0.7298(3) 0.060(3) Uani 0.531(18) 1 d P A 2
O18 O 0.4101(7) 0.1111(6) 0.5492(6) 0.082(4) Uani 1 1 d . . .
O22 O 0.1030(11) 0.7094(9) 0.0613(9) 0.166(9) Uani 1 1 d . . .
O20 O 0.1758(9) 0.1511(8) 0.5086(9) 0.147(7) Uani 1 1 d . . .
O21 O 0.2024(13) 0.6838(14) 0.9263(10) 0.202(11) Uani 1 1 d . . .
C190 C 0.1872(16) 0.691(3) 0.8720(14) 0.27(3) Uani 1 1 d . . .
C200 C 0.3554(18) 0.148(3) 0.516(2) 0.23(2) Uani 1 1 d . . .
O19 O 0.4323(11) 0.9944(9) 0.7330(12) 0.190(11) Uani 1 1 d . . .

loop_
_atom_site_aniso_label
_atom_site_aniso_U_11
_atom_site_aniso_U_22
_atom_site_aniso_U_33
_atom_site_aniso_U_23
_atom_site_aniso_U_13
_atom_site_aniso_U_12
Ir1 0.0224(3) 0.0341(3) 0.0240(3) 0.0070(2) -0.0022(2) -0.0003(2)
Ir2 0.0240(3) 0.0323(3) 0.0317(3) 0.0037(2) 0.0048(2) -0.0029(2)
Ir3 0.0205(3) 0.0368(3) 0.0243(3) 0.0030(2) -0.0007(2) -0.0019(2)
Ir4 0.0251(3) 0.0376(3) 0.0322(3) 0.0102(2) 0.0029(2) 0.0031(2)
N1 0.081(10) 0.019(6) 0.081(10) 0.001(6) 0.063(9) 0.000(6)
N2 0.068(9) 0.027(6) 0.034(7) 0.000(5) 0.021(7) -0.001(6)
N3 0.029(6) 0.040(6) 0.018(5) -0.003(5) -0.001(5) 0.000(5)
N4 0.020(5) 0.033(6) 0.022(5) -0.002(5) -0.002(5) -0.004(5)
N5 0.017(5) 0.028(5) 0.033(6) 0.017(5) 0.009(5) 0.007(4)
N6 0.023(5) 0.025(5) 0.025(6) 0.005(4) 0.000(5) 0.007(4)
O1 0.049(6) 0.025(5) 0.060(7) -0.004(5) 0.023(6) -0.005(4)
O2 0.214(19) 0.046(8) 0.192(17) -0.014(9) 0.164(16) -0.017(10)
O3 0.049(6) 0.039(6) 0.052(6) -0.005(5) 0.028(5) -0.012(5)
O4 0.093(9) 0.045(6) 0.054(7) 0.009(5) 0.049(7) 0.021(6)
O5 0.037(5) 0.027(5) 0.048(6) 0.007(4) 0.014(5) 0.002(4)
O6 0.064(7) 0.027(5) 0.059(7) -0.011(5) 0.019(6) 0.015(5)
O7 0.034(5) 0.050(6) 0.033(5) -0.003(4) 0.011(5) -0.001(4)
O8 0.078(9) 0.060(7) 0.071(8) -0.007(6) 0.039(7) -0.007(6)
C1 0.031(7) 0.023(7) 0.026(7) 0.001(5) 0.003(6) -0.005(5)
C2 0.018(6) 0.027(7) 0.033(7) -0.005(6) 0.007(6) -0.001(5)
C3 0.043(8) 0.017(6) 0.054(9) 0.005(6) 0.020(8) 0.007(6)
C4 0.047(9) 0.023(7) 0.049(9) 0.003(6) 0.014(8) 0.015(6)
C5 0.020(7) 0.052(9) 0.023(7) -0.001(6) -0.003(6) 0.003(6)
C6 0.028(7) 0.032(7) 0.034(8) 0.004(6) -0.011(6) -0.004(6)
C7 0.072(12) 0.020(8) 0.078(12) -0.004(8) 0.033(11) 0.002(7)
C8 0.036(8) 0.033(8) 0.040(8) 0.000(6) 0.020(7) 0.003(6)
C9 0.026(7) 0.028(7) 0.034(8) -0.009(6) 0.008(6) 0.006(5)
C10 0.026(7) 0.035(8) 0.034(8) 0.000(6) 0.002(6) 0.006(6)
C11 0.014(6) 0.018(6) 0.023(6) -0.007(5) -0.010(5) 0.004(4)
C12 0.023(7) 0.043(8) 0.063(10) -0.034(7) 0.014(7) -0.014(6)
C13 0.028(7) 0.034(7) 0.029(7) -0.001(6) 0.012(6) 0.006(6)
C14 0.029(7) 0.037(7) 0.019(7) 0.008(5) 0.006(6) 0.016(6)
C15 0.011(6) 0.047(9) 0.036(8) 0.003(7) -0.002(6) -0.007(6)
C16 0.034(8) 0.042(9) 0.033(8) -0.002(7) 0.007(7) 0.008(6)
C17 0.027(7) 0.022(6) 0.028(7) 0.011(5) -0.020(6) 0.006(5)
C18 0.029(7) 0.023(6) 0.031(7) 0.008(5) -0.011(6) -0.007(5)
C19 0.028(7) 0.028(7) 0.028(7) 0.007(6) -0.009(6) 0.006(6)
C20 0.037(8) 0.023(7) 0.041(8) 0.011(6) -0.007(7) -0.003(6)
C21 0.041(8) 0.010(6) 0.041(8) 0.010(5) 0.017(7) -0.002(5)
C22 0.023(7) 0.026(7) 0.047(8) 0.008(6) 0.013(7) 0.001(5)
C23 0.023(7) 0.042(8) 0.021(7) 0.004(6) -0.005(6) 0.003(6)
C24 0.024(7) 0.050(9) 0.028(7) -0.001(6) -0.002(6) -0.009(6)
C25 0.029(7) 0.049(8) 0.018(7) 0.005(6) -0.008(6) -0.002(6)
C26 0.047(9) 0.032(7) 0.023(7) 0.002(6) -0.005(7) 0.001(6)
C27 0.023(7) 0.045(8) 0.019(7) 0.004(6) -0.003(6) -0.002(6)
C28 0.042(9) 0.049(9) 0.037(8) 0.000(7) 0.003(7) -0.009(7)
C29 0.036(8) 0.043(8) 0.034(8) 0.010(6) 0.017(7) -0.009(6)
C30 0.033(8) 0.041(8) 0.039(9) 0.008(6) -0.009(7) -0.017(6)
C31 0.051(10) 0.051(9) 0.037(9) 0.000(7) 0.004(8) 0.010(8)
C32 0.049(10) 0.056(10) 0.035(9) 0.021(7) -0.007(8) -0.015(8)
C33 0.010(6) 0.098(13) 0.067(11) -0.041(10) 0.021(7) -0.025(7)
C34 0.062(11) 0.078(12) 0.035(9) 0.005(8) 0.019(9) 0.013(9)
C35 0.049(9) 0.023(7) 0.033(8) -0.012(6) 0.014(7) -0.010(6)
C36 0.020(7) 0.047(9) 0.053(10) 0.004(7) -0.002(7) -0.015(6)
C37 0.035(8) 0.046(8) 0.023(7) 0.001(6) 0.008(7) -0.017(6)
C38 0.035(8) 0.037(8) 0.063(11) -0.010(7) 0.021(8) -0.014(6)
C39 0.032(7) 0.014(6) 0.046(9) 0.004(6) -0.001(7) 0.001(5)
C40 0.042(9) 0.047(9) 0.041(9) 0.020(7) 0.016(8) 0.004(7)
C41 0.038(9) 0.049(9) 0.064(11) 0.015(8) 0.003(8) 0.001(7)
C42 0.044(9) 0.054(10) 0.064(11) 0.001(8) -0.003(9) -0.016(8)
C43 0.046(9) 0.032(8) 0.058(10) -0.009(7) 0.019(8) 0.001(7)
C44 0.082(13) 0.059(11) 0.075(13) 0.015(9) 0.042(12) 0.016(10)
C45 0.012(6) 0.051(9) 0.030(7) -0.004(6) -0.005(6) 0.004(6)
C46 0.021(7) 0.056(9) 0.025(7) -0.004(6) 0.001(6) 0.002(6)
C47 0.025(7) 0.051(9) 0.042(9) 0.000(7) 0.020(7) 0.002(6)
C48 0.030(7) 0.056(9) 0.033(8) 0.007(7) 0.013(7) 0.001(7)
C49 0.040(8) 0.048(9) 0.033(8) 0.000(7) 0.016(7) -0.012(7)
C50 0.044(10) 0.086(13) 0.080(13) -0.026(10) 0.036(10) -0.034(9)
C51 0.020(7) 0.096(13) 0.046(10) -0.002(9) 0.007(7) 0.013(8)
C52 0.044(9) 0.049(9) 0.046(9) -0.011(7) 0.019(8) 0.010(7)
C53 0.053(9) 0.064(10) 0.019(7) -0.004(7) 0.009(7) -0.003(8)
C54 0.065(11) 0.076(12) 0.033(9) 0.003(8) 0.030(9) -0.016(9)
C55 0.048(10) 0.051(9) 0.035(9) 0.023(7) 0.004(8) 0.034(8)
C56 0.069(13) 0.062(12) 0.095(16) 0.034(11) 0.053(13) 0.036(10)
C57 0.062(11) 0.030(8) 0.077(13) 0.020(8) 0.029(10) 0.016(8)
C58 0.051(9) 0.038(8) 0.043(9) 0.010(7) 0.012(8) 0.003(7)
C59 0.038(8) 0.029(7) 0.042(9) 0.007(6) 0.010(7) 0.005(6)
C60 0.083(14) 0.085(13) 0.045(10) 0.017(9) 0.006(10) 0.045(11)
C61 0.095(16) 0.118(18) 0.17(2) 0.105(17) 0.100(18) 0.050(14)
C62 0.060(12) 0.042(10) 0.17(2) 0.012(12) 0.041(15) -0.012(9)
C63 0.066(12) 0.057(11) 0.063(12) -0.010(9) 0.010(10) 0.005(9)
C64 0.037(9) 0.066(10) 0.036(9) 0.002(7) -0.001(7) 0.015(8)
C66 0.17(3) 0.083(19) 0.16(3) -0.08(2) 0.09(3) -0.07(2)
C67 0.16(3) 0.11(2) 0.19(3) -0.10(2) 0.08(3) -0.06(2)
C68 0.124(17) 0.131(16) 0.119(16) -0.073(14) 0.046(14) -0.038(13)
C69 0.12(2) 0.13(2) 0.18(3) -0.12(2) 0.08(2) -0.093(18)
C70 0.086(14) 0.100(14) 0.113(16) -0.035(12) 0.033(13) -0.049(12)
C71 0.19(4) 0.14(3) 0.24(5) -0.10(3) 0.12(4) -0.13(3)
C72 0.136(18) 0.130(17) 0.123(17) -0.023(14) 0.050(15) -0.046(15)
C73 0.09(2) 0.22(4) 0.16(3) -0.11(3) 0.06(2) -0.05(2)
O12 0.133(16) 0.055(9) 0.22(2) -0.010(11) 0.065(16) -0.007(9)
O13 0.22(3) 0.119(16) 0.23(3) 0.037(17) 0.08(2) 0.001(16)
O14 0.104(15) 0.154(18) 0.25(3) -0.103(18) 0.069(18) -0.010(14)
O15 0.15(2) 0.41(4) 0.17(2) -0.08(2) 0.10(2) -0.07(2)
N7 0.24(4) 0.09(2) 0.41(6) 0.04(3) -0.01(4) 0.07(2)
N8 0.174(18) 0.182(18) 0.196(19) 0.057(15) 0.039(15) -0.021(15)
O9 0.081(8) 0.049(6) 0.079(8) -0.019(5) 0.004(7) 0.009(5)
O10 0.084(9) 0.126(11) 0.048(7) -0.013(7) 0.006(7) -0.018(8)
O11 0.065(8) 0.129(11) 0.101(10) 0.002(8) 0.031(8) 0.005(8)
F1 0.079(8) 0.074(8) 0.063(7) -0.008(6) -0.007(7) 0.013(6)
F2 0.087(8) 0.029(5) 0.084(8) -0.013(5) 0.019(7) 0.007(5)
F3 0.057(7) 0.071(7) 0.085(8) -0.011(6) 0.023(7) 0.002(6)
S1 0.042(4) 0.045(4) 0.061(5) -0.008(3) 0.000(4) 0.000(3)
C65 0.056(5) 0.048(4) 0.065(5) -0.015(3) 0.007(4) 0.006(3)
F1' 0.081(8) 0.049(6) 0.079(8) -0.019(5) 0.004(7) 0.009(5)
F2' 0.084(9) 0.126(11) 0.048(7) -0.013(7) 0.006(7) -0.018(8)
F3' 0.065(8) 0.129(11) 0.101(10) 0.002(8) 0.031(8) 0.005(8)
O9' 0.079(8) 0.074(8) 0.063(7) -0.008(6) -0.007(7) 0.013(6)
O10' 0.087(8) 0.029(5) 0.084(8) -0.013(5) 0.019(7) 0.007(5)
O11' 0.057(7) 0.071(7) 0.085(8) -0.011(6) 0.023(7) 0.002(6)
C65' 0.042(4) 0.045(4) 0.061(5) -0.008(3) 0.000(4) 0.000(3)
S1' 0.056(5) 0.048(4) 0.065(5) -0.015(3) 0.007(4) 0.006(3)
O18 0.104(11) 0.048(7) 0.114(12) -0.005(7) 0.064(10) -0.015(7)
O22 0.26(3) 0.084(12) 0.19(2) 0.045(12) 0.13(2) 0.089(14)
O20 0.18(2) 0.058(10) 0.191(19) -0.008(11) 0.050(17) 0.010(10)
O21 0.30(4) 0.21(2) 0.129(19) -0.029(17) 0.12(2) -0.03(2)
C190 0.13(3) 0.60(9) 0.07(2) 0.07(4) 0.03(2) 0.08(4)
C200 0.15(3) 0.31(6) 0.24(5) 0.09(4) 0.07(4) 0.08(4)
O19 0.26(3) 0.062(11) 0.30(3) -0.016(14) 0.15(2) 0.034(13)

loop_
_atom_type_symbol
_atom_type_description
_atom_type_scat_dispersion_real
_atom_type_scat_dispersion_imag
_atom_type_scat_source
C C 0.0033 0.0016 'International Tables Vol C Tables 4.2.6.8 and 6.1.1.4'
H H 0.0000 0.0000 'International Tables Vol C Tables 4.2.6.8 and 6.1.1.4'
N N 0.0061 0.0033 'International Tables Vol C Tables 4.2.6.8 and 6.1.1.4'
O O 0.0106 0.0060 'International Tables Vol C Tables 4.2.6.8 and 6.1.1.4'
Ir Ir -1.4442 7.9887 'International Tables Vol C Tables 4.2.6.8 and 6.1.1.4'
S S 0.1246 0.1234 'International Tables Vol C Tables 4.2.6.8 and 6.1.1.4'
F F 0.0171 0.0103 'International Tables Vol C Tables 4.2.6.8 and 6.1.1.4'

loop_
_geom_angle_atom_site_label_1
_geom_angle_atom_site_label_2
_geom_angle_atom_site_label_3
_geom_angle
C2 Ir1 N3 88.3(4)
C2 Ir1 O1 79.4(4)
N3 Ir1 O1 82.1(4)
C2 Ir1 C29 116.1(5)
N3 Ir1 C29 111.9(5)
O1 Ir1 C29 158.4(4)
C2 Ir1 C25 98.4(5)
N3 Ir1 C25 150.5(5)
O1 Ir1 C25 127.4(5)
C29 Ir1 C25 39.7(5)
C2 Ir1 C26 116.5(5)
N3 Ir1 C26 153.6(5)
O1 Ir1 C26 93.3(4)
C29 Ir1 C26 66.8(5)
C25 Ir1 C26 40.4(5)
C2 Ir1 C28 153.8(5)
N3 Ir1 C28 97.6(5)
O1 Ir1 C28 126.6(5)
C29 Ir1 C28 38.2(5)
C25 Ir1 C28 64.6(5)
C26 Ir1 C28 64.4(5)
C2 Ir1 C27 154.6(5)
N3 Ir1 C27 115.7(4)
O1 Ir1 C27 94.8(4)
C29 Ir1 C27 64.6(5)
C25 Ir1 C27 65.3(5)
C26 Ir1 C27 38.6(5)
C28 Ir1 C27 37.5(5)
C6 Ir2 O3 78.6(5)
C6 Ir2 N5 85.1(4)
O3 Ir2 N5 84.6(4)
C6 Ir2 C36 116.1(5)
O3 Ir2 C36 97.1(5)
N5 Ir2 C36 158.7(5)
C6 Ir2 C38 122.4(6)
O3 Ir2 C38 156.4(4)
N5 Ir2 C38 106.3(5)
C36 Ir2 C38 65.1(5)
C6 Ir2 C37 103.2(5)
O3 Ir2 C37 132.2(5)
N5 Ir2 C37 143.0(5)
C36 Ir2 C37 38.4(5)
C38 Ir2 C37 39.1(5)
C6 Ir2 C35 154.7(5)
O3 Ir2 C35 93.5(4)
N5 Ir2 C35 118.4(4)
C36 Ir2 C35 40.5(5)
C38 Ir2 C35 62.9(5)
C37 Ir2 C35 64.6(5)
C6 Ir2 C39 159.5(6)
O3 Ir2 C39 121.9(5)
N5 Ir2 C39 96.7(4)
C36 Ir2 C39 64.4(5)
C38 Ir2 C39 37.5(5)
C37 Ir2 C39 63.7(5)
C35 Ir2 C39 36.1(5)
N4 Ir3 C10 87.5(4)
N4 Ir3 O5 84.3(4)
C10 Ir3 O5 79.4(4)
N4 Ir3 C45 157.4(5)
C10 Ir3 C45 114.9(5)
O5 Ir3 C45 95.8(4)
N4 Ir3 C46 146.3(4)
C10 Ir3 C46 100.0(5)
O5 Ir3 C46 129.2(4)
C45 Ir3 C46 38.0(5)
N4 Ir3 C47 109.1(5)
C10 Ir3 C47 117.8(5)
O5 Ir3 C47 157.8(4)
C45 Ir3 C47 64.9(5)
C46 Ir3 C47 38.7(5)
N4 Ir3 C48 97.6(5)
C10 Ir3 C48 156.0(5)
O5 Ir3 C48 124.3(5)
C45 Ir3 C48 63.6(5)
C46 Ir3 C48 63.5(5)
C47 Ir3 C48 38.5(5)
N4 Ir3 C49 116.9(5)
C10 Ir3 C49 154.3(5)
O5 Ir3 C49 94.4(4)
C45 Ir3 C49 40.4(5)
C46 Ir3 C49 64.7(5)
C47 Ir3 C49 64.0(5)
C48 Ir3 C49 35.9(5)
C14 Ir4 N6 89.6(4)
C14 Ir4 O7 80.6(4)
N6 Ir4 O7 85.6(4)
C14 Ir4 C55 117.3(6)
N6 Ir4 C55 152.9(5)
O7 Ir4 C55 95.6(5)
C14 Ir4 C58 116.2(5)
N6 Ir4 C58 107.4(5)
O7 Ir4 C58 158.1(5)
C55 Ir4 C58 64.8(6)
C14 Ir4 C59 100.1(5)
N6 Ir4 C59 145.6(5)
O7 Ir4 C59 128.4(5)
C55 Ir4 C59 38.1(5)
C58 Ir4 C59 39.0(5)
C14 Ir4 C56 156.4(7)
N6 Ir4 C56 113.3(6)
O7 Ir4 C56 95.0(5)
C55 Ir4 C56 39.6(7)
C58 Ir4 C56 63.9(6)
C59 Ir4 C56 64.4(6)
C14 Ir4 C57 154.9(6)
N6 Ir4 C57 92.5(5)
O7 Ir4 C57 124.5(5)
C55 Ir4 C57 64.5(6)
C58 Ir4 C57 39.8(6)
C59 Ir4 C57 65.3(5)
C56 Ir4 C57 36.3(6)
C17 N3 C20 117.7(11)
C17 N3 Ir1 120.3(8)
C20 N3 Ir1 121.6(9)
C19 N4 C18 116.8(10)
C19 N4 Ir3 123.2(8)
C18 N4 Ir3 119.9(8)
C24 N5 C21 115.7(11)
C24 N5 Ir2 123.2(8)
C21 N5 Ir2 121.0(8)
C22 N6 C23 117.2(11)
C22 N6 Ir4 118.6(8)
C23 N6 Ir4 123.9(9)
C7 O1 Ir1 115.3(8)
C8 O3 Ir2 116.6(8)
C15 O5 Ir3 116.8(8)
C16 O7 Ir4 114.8(8)
N1 C1 C2 118.9(12)
N1 C1 C6 120.1(11)
C2 C1 C6 120.7(11)
C3 C2 C1 117.0(12)
C3 C2 Ir1 113.2(9)
C1 C2 Ir1 129.7(9)
C4 C3 C2 122.8(11)
C4 C3 C7 123.2(13)
C2 C3 C7 113.7(13)
C3 C4 C5 119.2(12)
C6 C5 C4 121.0(13)
C6 C5 C8 116.7(12)
C4 C5 C8 122.0(13)
C5 C6 C1 119.2(12)
C5 C6 Ir2 113.7(10)
C1 C6 Ir2 127.1(10)
O2 C7 O1 123.8(14)
O2 C7 C3 118.8(16)
O1 C7 C3 117.4(13)
O4 C8 O3 119.2(12)
O4 C8 C5 126.8(13)
O3 C8 C5 114.0(11)
C10 C9 C14 123.5(12)
C10 C9 N2 119.1(12)
C14 C9 N2 117.4(11)
C9 C10 C11 119.2(12)
C9 C10 Ir3 130.2(10)
C11 C10 Ir3 110.4(9)
C10 C11 C12 121.0(11)
C10 C11 C15 117.0(12)
C12 C11 C15 121.7(11)
C13 C12 C11 117.4(11)
C12 C13 C14 122.7(12)
C12 C13 C16 119.8(12)
C14 C13 C16 117.4(11)
C9 C14 C13 116.3(11)
C9 C14 Ir4 132.7(9)
C13 C14 Ir4 111.0(9)
O5 C15 O6 122.7(13)
O5 C15 C11 115.7(12)
O6 C15 C11 121.5(13)
O8 C16 O7 121.0(13)
O8 C16 C13 123.7(13)
O7 C16 C13 115.3(11)
N3 C17 C18 122.5(11)
N4 C18 C17 121.7(11)
N4 C19 C20 119.6(11)
N3 C20 C19 121.5(11)
N5 C21 C22 123.7(12)
N6 C22 C21 120.4(12)
N6 C23 C24 121.6(13)
N5 C24 C23 121.4(12)
C29 C25 C26 107.0(12)
C29 C25 C30 128.7(12)
C26 C25 C30 124.1(12)
C29 C25 Ir1 70.0(8)
C26 C25 Ir1 70.3(7)
C30 C25 Ir1 128.8(9)
C27 C26 C31 128.7(12)
C27 C26 C25 106.7(12)
C31 C26 C25 124.6(13)
C27 C26 Ir1 73.0(7)
C31 C26 Ir1 124.6(10)
C25 C26 Ir1 69.2(7)
C28 C27 C26 108.7(12)
C28 C27 C32 127.8(12)
C26 C27 C32 123.5(12)
C28 C27 Ir1 71.1(8)
C26 C27 Ir1 68.5(7)
C32 C27 Ir1 125.6(9)
C27 C28 C29 109.5(13)
C27 C28 C33 126.1(13)
C29 C28 C33 124.3(14)
C27 C28 Ir1 71.4(8)
C29 C28 Ir1 68.0(8)
C33 C28 Ir1 126.6(10)
C28 C29 C25 108.0(12)
C28 C29 C34 125.8(13)
C25 C29 C34 123.9(12)
C28 C29 Ir1 73.8(8)
C25 C29 Ir1 70.3(8)
C34 C29 Ir1 135.1(10)
C39 C35 C40 128.1(13)
C39 C35 C36 108.1(12)
C40 C35 C36 123.8(12)
C39 C35 Ir2 74.1(7)
C40 C35 Ir2 124.6(9)
C36 C35 Ir2 66.6(7)
C37 C36 C35 106.8(12)
C37 C36 C41 126.7(13)
C35 C36 C41 126.3(13)
C37 C36 Ir2 72.7(7)
C35 C36 Ir2 73.0(7)
C41 C36 Ir2 123.5(10)
C36 C37 C38 107.2(11)
C36 C37 C42 124.0(13)
C38 C37 C42 128.8(14)
C36 C37 Ir2 68.8(7)
C38 C37 Ir2 69.9(8)
C42 C37 Ir2 127.1(10)
C39 C38 C37 109.1(12)
C39 C38 C43 125.6(13)
C37 C38 C43 123.6(14)
C39 C38 Ir2 75.3(8)
C37 C38 Ir2 71.0(8)
C43 C38 Ir2 131.8(9)
C35 C39 C38 108.3(12)
C35 C39 C44 125.5(14)
C38 C39 C44 125.8(13)
C35 C39 Ir2 69.8(7)
C38 C39 Ir2 67.2(7)
C44 C39 Ir2 123.3(10)
C46 C45 C50 128.0(13)
C46 C45 C49 107.7(11)
C50 C45 C49 124.0(13)
C46 C45 Ir3 71.9(7)
C50 C45 Ir3 125.4(10)
C49 C45 Ir3 73.2(7)
C45 C46 C47 109.3(12)
C45 C46 C51 121.7(12)
C47 C46 C51 129.0(13)
C45 C46 Ir3 70.1(7)
C47 C46 Ir3 71.2(7)
C51 C46 Ir3 126.8(10)
C46 C47 C48 105.4(12)
C46 C47 C52 127.1(13)
C48 C47 C52 126.7(13)
C46 C47 Ir3 70.1(7)
C48 C47 Ir3 71.5(8)
C52 C47 Ir3 130.7(9)
C49 C48 C47 112.6(13)
C49 C48 C53 125.8(13)
C47 C48 C53 121.5(13)
C49 C48 Ir3 73.6(8)
C47 C48 Ir3 70.0(7)
C53 C48 Ir3 126.0(10)
C48 C49 C54 129.6(13)
C48 C49 C45 104.8(12)
C54 C49 C45 125.5(12)
C48 C49 Ir3 70.4(8)
C54 C49 Ir3 125.2(10)
C45 C49 Ir3 66.3(7)
C59 C55 C56 108.3(14)
C59 C55 C60 124.6(15)
C56 C55 C60 127.0(16)
C59 C55 Ir4 72.8(8)
C56 C55 Ir4 72.4(9)
C60 C55 Ir4 122.0(10)
C57 C56 C55 110.7(15)
C57 C56 C61 122(2)
C55 C56 C61 127(2)
C57 C56 Ir4 74.9(10)
C55 C56 Ir4 68.0(8)
C61 C56 Ir4 124.2(11)
C56 C57 C62 128.5(18)
C56 C57 C58 104.6(15)
C62 C57 C58 126.7(17)
C56 C57 Ir4 68.7(9)
C62 C57 Ir4 126.9(12)
C58 C57 Ir4 65.9(8)
C59 C58 C57 108.7(13)
C59 C58 C63 127.6(14)
C57 C58 C63 121.6(14)
C59 C58 Ir4 71.4(8)
C57 C58 Ir4 74.3(8)
C63 C58 Ir4 133.7(11)
C55 C59 C64 126.6(14)
C55 C59 C58 107.3(13)
C64 C59 C58 126.0(14)
C55 C59 Ir4 69.1(7)
C64 C59 Ir4 129.0(10)
C58 C59 Ir4 69.6(8)
C67 C66 C71 120.0
C67 C66 N7 120(3)
C71 C66 N7 120(3)
C66 C67 C68 120.0
C67 C68 C69 120.0
C67 C68 C72 115(2)
C69 C68 C72 125(2)
C70 C69 C68 120.0
C71 C70 C69 120.0
C71 C70 C73 121(2)
C69 C70 C73 119(2)
C70 C71 C66 120.0
O12 C72 O13 129(2)
O12 C72 C68 113(2)
O13 C72 C68 118(2)
O15 C73 O14 119(3)
O15 C73 C70 122(3)
O14 C73 C70 119(3)
O16 C75 C74 116(4)
O16 C76 C77 105.0(19)
C75 O16 C76 113(5)
N8 C78 C79 122(5)
N8 C80 C81 114(4)
N8 C82 C83 109(3)
C80 N8 C82 115(5)
C80 N8 C78 103.1(18)
C82 N8 C78 102.9(18)
O11 S1 O10 116.3(10)
O11 S1 O9 110.5(9)
O10 S1 O9 106.8(8)
O11 S1 C65 109.9(8)
O10 S1 C65 110.1(7)
O9 S1 C65 102.2(7)
F3 C65 F1 114.5(8)
F3 C65 F2 110.3(8)
F1 C65 F2 110.3(8)
F3 C65 S1 108.5(7)
F1 C65 S1 110.1(7)
F2 C65 S1 102.3(6)

loop_
_geom_bond_atom_site_label_1
_geom_bond_atom_site_label_2
_geom_bond_distance
Ir1 C2 2.067(12)
Ir1 N3 2.090(10)
Ir1 O1 2.097(9)
Ir1 C29 2.130(14)
Ir1 C25 2.134(12)
Ir1 C26 2.149(13)
Ir1 C28 2.206(15)
Ir1 C27 2.209(12)
Ir2 C6 2.066(13)
Ir2 O3 2.081(9)
Ir2 N5 2.090(10)
Ir2 C36 2.130(13)
Ir2 C38 2.168(14)
Ir2 C37 2.182(13)
Ir2 C35 2.220(12)
Ir2 C39 2.274(11)
Ir3 N4 2.063(9)
Ir3 C10 2.083(13)
Ir3 O5 2.100(9)
Ir3 C45 2.143(12)
Ir3 C46 2.167(13)
Ir3 C47 2.181(13)
Ir3 C48 2.200(13)
Ir3 C49 2.240(13)
Ir4 C14 2.063(13)
Ir4 N6 2.083(9)
Ir4 O7 2.101(9)
Ir4 C55 2.136(12)
Ir4 C58 2.160(15)
Ir4 C59 2.183(13)
Ir4 C56 2.197(16)
Ir4 C57 2.277(15)
N1 C1 1.373(16)
N2 C9 1.394(15)
N3 C17 1.276(15)
N3 C20 1.348(15)
N4 C19 1.342(15)
N4 C18 1.352(15)
N5 C24 1.324(16)
N5 C21 1.343(15)
N6 C22 1.330(15)
N6 C23 1.334(15)
O1 C7 1.265(18)
O2 C7 1.242(19)
O3 C8 1.329(15)
O4 C8 1.220(15)
O5 C15 1.240(15)
O6 C15 1.263(16)
O7 C16 1.320(16)
O8 C16 1.264(16)
C1 C2 1.411(16)
C1 C6 1.412(18)
C2 C3 1.392(17)
C3 C4 1.378(19)
C3 C7 1.515(18)
C4 C5 1.382(18)
C5 C6 1.381(18)
C5 C8 1.462(18)
C9 C10 1.375(18)
C9 C14 1.385(17)
C10 C11 1.408(17)
C11 C12 1.410(18)
C11 C15 1.489(17)
C12 C13 1.404(18)
C13 C14 1.430(17)
C13 C16 1.466(18)
C17 C18 1.421(16)
C19 C20 1.453(17)
C21 C22 1.365(17)
C23 C24 1.393(17)
C25 C29 1.449(18)
C25 C26 1.481(18)
C25 C30 1.517(17)
C26 C27 1.441(18)
C26 C31 1.478(19)
C27 C28 1.418(19)
C27 C32 1.509(18)
C28 C29 1.420(18)
C28 C33 1.539(18)
C29 C34 1.55(2)
C35 C39 1.394(19)
C35 C40 1.488(18)
C35 C36 1.507(19)
C36 C37 1.420(19)
C36 C41 1.513(19)
C37 C38 1.45(2)
C37 C42 1.484(19)
C38 C39 1.43(2)
C38 C43 1.510(19)
C39 C44 1.52(2)
C45 C46 1.402(18)
C45 C50 1.486(19)
C45 C49 1.517(18)
C46 C47 1.442(18)
C46 C51 1.484(19)
C47 C48 1.445(19)
C47 C52 1.521(19)
C48 C49 1.370(19)
C48 C53 1.501(18)
C49 C54 1.46(2)
C55 C59 1.410(19)
C55 C56 1.47(2)
C55 C60 1.56(2)
C56 C57 1.40(2)
C56 C61 1.50(2)
C57 C62 1.47(2)
C57 C58 1.51(2)
C58 C59 1.45(2)
C58 C63 1.52(2)
C59 C64 1.43(2)
C66 C67 1.385(9)
C66 C71 1.386(9)
C66 N7 1.44(3)
C67 C68 1.386(9)
C68 C69 1.386(9)
C68 C72 1.506(17)
C69 C70 1.386(9)
C70 C71 1.385(9)
C70 C73 1.472(19)
C72 O12 1.219(17)
C72 O13 1.326(17)
C73 O15 1.22(3)
C73 O14 1.26(3)
C74 C75 1.52(5)
C75 O16 1.426(19)
C76 O16 1.43(2)
C76 C77 1.51(2)
C78 N8 1.47(2)
C78 C79 1.50(2)
C80 N8 1.46(2)
C80 C81 1.50(2)
C82 N8 1.46(2)
C82 C83 1.49(2)
O9 S1 1.440(11)
O10 S1 1.375(12)
O11 S1 1.316(13)
F1 C65 1.380(12)
F2 C65 1.414(10)
F3 C65 1.362(12)
S1 C65 1.831(11)
O18 C200 1.44(4)
O21 C190 1.26(3)

loop_
_platon_squeeze_void_nr
_platon_squeeze_void_average_x
_platon_squeeze_void_average_y
_platon_squeeze_void_average_z
_platon_squeeze_void_volume
_platon_squeeze_void_count_electrons
1 0.000 0.000 0.500 594.4 97.6
2 0.813 0.150 0.110 22.9 0.0
3 0.500 0.500 0.000 594.2 95.8
4 0.313 0.350 0.610 23.0 1.7
5 0.687 0.650 0.390 23.0 2.5
6 0.187 0.850 0.890 23.0 4.2
